data_2206204
loop_
_publ_author_name
'Wei-Hua Li'
'Guan-Ping Yu'
'Fa-Qian Liu'
'Bao-Rong Hou'
'Zhi-Gang Yu'

_publ_section_title
4-(2-Fluorobenzylideneamino)-3-(1,2,4-triazol-4-ylmethyl)-1<i>H</i>-1,2,4-triazole-5(4<i>H</i>)-thione
_journal_issue 7
_journal_name_full 'Acta Crystallographica Section E'
_journal_page_first o2058
_journal_page_last o2060
_journal_paper_doi 10.1107/S1600536805017435
_journal_volume 61
_journal_year 2005
_chemical_formula_iupac 'C12 H10 F N7 S'
_chemical_formula_moiety 'C12 H10 F N7 S'
_chemical_formula_sum 'C12 H10 F N7 S'
_chemical_formula_weight 303.34
_chemical_name_systematic
;
4-(2-Fluorobenzylideneamino)-3-(1,2,4-triazol-4-ylmethyl)-1H-1,2,4-triazole-
5(4H)-thione
;
_space_group_IT_number 14
_symmetry_cell_setting monoclinic
_symmetry_space_group_name_Hall '-P 2yn'
_symmetry_space_group_name_H-M 'P 1 21/n 1'
_atom_sites_solution_hydrogens geom
_atom_sites_solution_primary direct
_atom_sites_solution_secondary difmap
_audit_creation_method SHELXL97
_cell_angle_alpha 90.00
_cell_angle_beta 104.823(3)
_cell_angle_gamma 90.00
_cell_formula_units_Z 4
_cell_length_a 11.0071(17)
_cell_length_b 7.9150(12)
_cell_length_c 16.645(3)
_cell_measurement_reflns_used 2541
_cell_measurement_temperature 294(2)
_cell_measurement_theta_max 26.08
_cell_measurement_theta_min 2.55
_cell_volume 1401.9(4)
_computing_cell_refinement SMART
_computing_data_collection 'SMART (Bruker, 1998)'
_computing_data_reduction 'SAINT (Bruker, 1999)'
_computing_molecular_graphics 'SHELXTL (Bruker, 1999)'
_computing_publication_material SHELXTL
_computing_structure_refinement 'SHELXL97 (Sheldrick, 1997)'
_computing_structure_solution 'SHELXS97 (Sheldrick, 1997)'
_diffrn_ambient_temperature 294(2)
_diffrn_measured_fraction_theta_full 0.994
_diffrn_measured_fraction_theta_max 0.994
_diffrn_measurement_device_type 'Bruker SMART CCD area-detector'
_diffrn_measurement_method '\f and \w'
_diffrn_radiation_monochromator graphite
_diffrn_radiation_source 'fine-focus sealed tube'
_diffrn_radiation_type MoK\a
_diffrn_radiation_wavelength 0.71073
_diffrn_reflns_av_R_equivalents 0.0294
_diffrn_reflns_av_sigmaI/netI 0.0334
_diffrn_reflns_limit_h_max 9
_diffrn_reflns_limit_h_min -13
_diffrn_reflns_limit_k_max 9
_diffrn_reflns_limit_k_min -9
_diffrn_reflns_limit_l_max 20
_diffrn_reflns_limit_l_min -18
_diffrn_reflns_number 7625
_diffrn_reflns_theta_full 26.38
_diffrn_reflns_theta_max 26.38
_diffrn_reflns_theta_min 2.01
_exptl_absorpt_coefficient_mu 0.247
_exptl_absorpt_correction_T_max 0.952
_exptl_absorpt_correction_T_min 0.937
_exptl_absorpt_correction_type multi-scan
_exptl_absorpt_process_details '(SADABS; Sheldrick, 1996)'
_exptl_crystal_colour colourless
_exptl_crystal_density_diffrn 1.437
_exptl_crystal_density_method 'not measured'
_exptl_crystal_description plate
_exptl_crystal_F_000 624
_exptl_crystal_size_max 0.36
_exptl_crystal_size_mid 0.22
_exptl_crystal_size_min 0.20
_refine_diff_density_max 0.187
_refine_diff_density_min -0.243
_refine_ls_extinction_method none
_refine_ls_goodness_of_fit_ref 1.027
_refine_ls_hydrogen_treatment mixed
_refine_ls_matrix_type full
_refine_ls_number_parameters 194
_refine_ls_number_reflns 2842
_refine_ls_number_restraints 0
_refine_ls_restrained_S_all 1.027
_refine_ls_R_factor_all 0.0625
_refine_ls_R_factor_gt 0.0360
_refine_ls_shift/su_max 0.001
_refine_ls_shift/su_mean 0.000
_refine_ls_structure_factor_coef Fsqd
_refine_ls_weighting_details 'calc w = 1/[\s^2^(Fo^2^)+(0.0437P)^2^+0.34P] where P = (Fo^2^+2Fc^2^)/3'
_refine_ls_weighting_scheme calc
_refine_ls_wR_factor_gt 0.0841
_refine_ls_wR_factor_ref 0.0986
_reflns_number_gt 1990
_reflns_number_total 2842
_reflns_threshold_expression I>2\s(I)
_cod_data_source_file hg6198.cif
_cod_data_source_block I
_cod_depositor_comments
;
The following automatic conversions were performed:
'_symmetry_cell_setting' value 'Monoclinic' changed to 'monoclinic'
according to '/home/saulius/struct/CIF-dictionaries/cif_core.dic'
dictionary named 'cif_core.dic' version 2.4.1 from 2010-06-29.

Automatic conversion script
Id: cif_fix_enum 1527 2010-12-29 10:47:43Z saulius 

The following automatic conversions were performed:

'_symmetry_cell_setting' value 'Monoclinic' changed to 'monoclinic'
according to /home/saulius/struct/CIF-dictionaries/cif_core.dic
dictionary named 'cif_core.dic' version 2.4.1 from 2010-06-29.

Automatic conversion script
Id: cif_fix_values 1715 2011-07-08 13:25:40Z adriana 
;
_cod_original_sg_symbol_H-M 'P 21/n'
_cod_database_code 2206204
_cod_database_fobs_code 2206204

loop_
_symmetry_equiv_pos_as_xyz
'x, y, z'
'-x+1/2, y+1/2, -z+1/2'
'-x, -y, -z'
'x-1/2, -y-1/2, z-1/2'

loop_
_atom_site_label
_atom_site_fract_x
_atom_site_fract_y
_atom_site_fract_z
_atom_site_U_iso_or_equiv
_atom_site_adp_type
_atom_site_calc_flag
_atom_site_refinement_flags
_atom_site_occupancy
_atom_site_type_symbol
S1 0.62753(4) 0.30577(7) 0.62582(3) 0.05201(18) Uani d . 1 S
N1 0.42132(13) 0.18142(19) 0.44202(8) 0.0375(4) Uani d . 1 N
N2 0.40884(12) 0.16699(19) 0.52335(8) 0.0339(3) Uani d . 1 N
N3 0.31680(13) 0.0631(2) 0.61571(9) 0.0411(4) Uani d . 1 N
N4 0.42743(15) 0.1425(2) 0.65302(10) 0.0433(4) Uani d . 1 N
H4 0.4515(19) 0.151(3) 0.7067(13) 0.056(6) Uiso d . 1 H
N5 0.12183(13) 0.1389(2) 0.42481(8) 0.0380(4) Uani d . 1 N
N6 0.04599(16) 0.2303(3) 0.46121(10) 0.0564(5) Uani d . 1 N
N7 0.01679(16) 0.3046(2) 0.32728(10) 0.0559(5) Uani d . 1 N
C1 0.48872(16) 0.2071(2) 0.60040(11) 0.0374(4) Uani d . 1 C
C2 0.30819(15) 0.0787(2) 0.53720(10) 0.0343(4) Uani d . 1 C
C3 0.20374(16) 0.0083(2) 0.47036(11) 0.0388(4) Uani d . 1 C
H3A 0.2388 -0.0559 0.4320 0.047 Uiso calc R 1 H
H3B 0.1546 -0.0685 0.4948 0.047 Uiso calc R 1 H
C4 0.10210(19) 0.1853(3) 0.34607(11) 0.0481(5) Uani d . 1 C
H4A 0.1434 0.1393 0.3089 0.058 Uiso calc R 1 H
C5 -0.0141(2) 0.3274(3) 0.39966(13) 0.0619(6) Uani d . 1 C
H5 -0.0737 0.4063 0.4058 0.074 Uiso calc R 1 H
C6 0.50170(17) 0.2855(2) 0.42851(11) 0.0407(4) Uani d . 1 C
H6 0.5480 0.3521 0.4716 0.049 Uiso calc R 1 H
C7 0.52128(16) 0.3003(2) 0.34525(11) 0.0391(4) Uani d . 1 C
C8 0.61992(17) 0.3977(3) 0.33280(12) 0.0468(5) Uani d . 1 C
C9 0.6478(2) 0.4123(3) 0.25739(14) 0.0588(6) Uani d . 1 C
H9 0.7154 0.4775 0.2517 0.071 Uiso calc R 1 H
C10 0.5735(2) 0.3282(3) 0.19027(14) 0.0587(6) Uani d . 1 C
H10 0.5912 0.3356 0.1387 0.070 Uiso calc R 1 H
C11 0.4726(2) 0.2329(3) 0.19922(13) 0.0520(5) Uani d . 1 C
H11 0.4219 0.1779 0.1534 0.062 Uiso calc R 1 H
C12 0.44666(18) 0.2188(3) 0.27582(11) 0.0454(5) Uani d . 1 C
H12 0.3786 0.1542 0.2811 0.054 Uiso calc R 1 H
F1 0.69368(11) 0.48017(18) 0.39945(8) 0.0676(4) Uani d . 1 F

loop_
_atom_site_aniso_label
_atom_site_aniso_U_11
_atom_site_aniso_U_22
_atom_site_aniso_U_33
_atom_site_aniso_U_12
_atom_site_aniso_U_13
_atom_site_aniso_U_23
S1 0.0383(3) 0.0695(4) 0.0460(3) -0.0040(3) 0.0067(2) -0.0131(3)
N1 0.0379(8) 0.0491(9) 0.0277(8) 0.0026(7) 0.0123(6) 0.0003(7)
N2 0.0317(7) 0.0449(9) 0.0259(7) 0.0031(6) 0.0087(6) -0.0002(6)
N3 0.0381(8) 0.0560(10) 0.0300(8) 0.0049(7) 0.0102(6) 0.0030(7)
N4 0.0410(9) 0.0626(11) 0.0242(8) 0.0047(8) 0.0044(7) -0.0031(8)
N5 0.0313(7) 0.0564(10) 0.0264(8) 0.0011(7) 0.0074(6) 0.0020(7)
N6 0.0510(10) 0.0842(13) 0.0370(9) 0.0219(10) 0.0167(8) 0.0095(9)
N7 0.0548(10) 0.0751(13) 0.0349(9) 0.0078(10) 0.0061(8) 0.0111(9)
C1 0.0352(9) 0.0470(11) 0.0298(9) 0.0094(8) 0.0077(7) -0.0029(8)
C2 0.0317(9) 0.0433(10) 0.0289(9) 0.0062(8) 0.0094(7) 0.0041(8)
C3 0.0373(9) 0.0465(11) 0.0333(10) -0.0001(8) 0.0100(7) 0.0023(8)
C4 0.0484(11) 0.0686(14) 0.0282(10) 0.0007(11) 0.0113(8) 0.0015(9)
C5 0.0541(13) 0.0856(18) 0.0459(12) 0.0262(12) 0.0125(10) 0.0115(12)
C6 0.0375(10) 0.0482(11) 0.0374(10) 0.0011(9) 0.0116(8) -0.0003(9)
C7 0.0363(9) 0.0454(11) 0.0391(10) 0.0073(8) 0.0162(8) 0.0063(9)
C8 0.0372(10) 0.0560(13) 0.0484(12) 0.0015(9) 0.0131(9) 0.0021(10)
C9 0.0476(12) 0.0768(16) 0.0606(14) 0.0000(12) 0.0295(11) 0.0155(12)
C10 0.0538(13) 0.0837(17) 0.0461(12) 0.0135(12) 0.0267(10) 0.0157(12)
C11 0.0529(12) 0.0675(14) 0.0371(11) 0.0085(11) 0.0140(9) 0.0036(10)
C12 0.0416(10) 0.0564(13) 0.0403(11) 0.0018(9) 0.0144(8) 0.0045(9)
F1 0.0527(7) 0.0849(10) 0.0668(8) -0.0188(7) 0.0181(6) -0.0057(7)

loop_
_atom_type_symbol
_atom_type_description
_atom_type_scat_dispersion_real
_atom_type_scat_dispersion_imag
_atom_type_scat_source
C C 0.0033 0.0016 'International Tables Vol C Tables 4.2.6.8 and 6.1.1.4'
H H 0.0000 0.0000 'International Tables Vol C Tables 4.2.6.8 and 6.1.1.4'
N N 0.0061 0.0033 'International Tables Vol C Tables 4.2.6.8 and 6.1.1.4'
F F 0.0171 0.0103 'International Tables Vol C Tables 4.2.6.8 and 6.1.1.4'
S S 0.1246 0.1234 'International Tables Vol C Tables 4.2.6.8 and 6.1.1.4'

loop_
_geom_angle_atom_site_label_1
_geom_angle_atom_site_label_2
_geom_angle_atom_site_label_3
_geom_angle
_geom_angle_publ_flag
C6 N1 N2 117.98(15) yes
C2 N2 C1 107.85(14) ?
C2 N2 N1 119.01(13) yes
C1 N2 N1 132.57(14) yes
C2 N3 N4 103.98(15) ?
C1 N4 N3 114.69(15) ?
C1 N4 H4 125.0(14) ?
N3 N4 H4 120.2(14) ?
C4 N5 N6 109.26(16) ?
C4 N5 C3 129.57(16) yes
N6 N5 C3 121.11(14) yes
C5 N6 N5 101.97(16) ?
C4 N7 C5 102.27(16) ?
N4 C1 N2 102.15(15) ?
N4 C1 S1 126.52(14) yes
N2 C1 S1 131.32(14) yes
N3 C2 N2 111.32(15) ?
N3 C2 C3 124.29(16) ?
N2 C2 C3 124.39(15) ?
N5 C3 C2 112.45(16) ?
N5 C3 H3A 109.1 ?
C2 C3 H3A 109.1 ?
N5 C3 H3B 109.1 ?
C2 C3 H3B 109.1 ?
H3A C3 H3B 107.8 ?
N7 C4 N5 111.20(17) ?
N7 C4 H4A 124.4 ?
N5 C4 H4A 124.4 ?
N6 C5 N7 115.3(2) ?
N6 C5 H5 122.4 ?
N7 C5 H5 122.4 ?
N1 C6 C7 119.92(17) yes
N1 C6 H6 120.0 ?
C7 C6 H6 120.0 ?
C8 C7 C12 116.77(17) ?
C8 C7 C6 119.79(18) yes
C12 C7 C6 123.43(17) yes
F1 C8 C9 118.61(18) ?
F1 C8 C7 118.04(17) ?
C9 C8 C7 123.3(2) ?
C8 C9 C10 118.5(2) ?
C8 C9 H9 120.8 ?
C10 C9 H9 120.8 ?
C9 C10 C11 120.25(19) ?
C9 C10 H10 119.9 ?
C11 C10 H10 119.9 ?
C12 C11 C10 120.3(2) ?
C12 C11 H11 119.8 ?
C10 C11 H11 119.8 ?
C11 C12 C7 120.78(19) ?
C11 C12 H12 119.6 ?
C7 C12 H12 119.6 ?

loop_
_geom_bond_atom_site_label_1
_geom_bond_atom_site_label_2
_geom_bond_distance
_geom_bond_publ_flag
S1 C1 1.6710(19) yes
N1 C6 1.270(2) yes
N1 N2 1.3999(18) yes
N2 C2 1.378(2) ?
N2 C1 1.393(2) ?
N3 C2 1.292(2) ?
N3 N4 1.370(2) ?
N4 C1 1.336(2) ?
N4 H4 0.87(2) ?
N5 C4 1.324(2) ?
N5 N6 1.358(2) ?
N5 C3 1.451(2) yes
N6 C5 1.316(3) ?
N7 C4 1.312(3) ?
N7 C5 1.345(3) ?
C2 C3 1.488(2) yes
C3 H3A 0.9700 ?
C3 H3B 0.9700 ?
C4 H4A 0.9300 ?
C5 H5 0.9300 ?
C6 C7 1.461(2) yes
C6 H6 0.9300 ?
C7 C8 1.389(3) ?
C7 C12 1.393(3) ?
C8 F1 1.362(2) yes
C8 C9 1.371(3) ?
C9 C10 1.375(3) ?
C9 H9 0.9300 ?
C10 C11 1.382(3) ?
C10 H10 0.9300 ?
C11 C12 1.380(3) ?
C11 H11 0.9300 ?
C12 H12 0.9300 ?

loop_
_geom_hbond_atom_site_label_D
_geom_hbond_atom_site_label_H
_geom_hbond_atom_site_label_A
_geom_hbond_site_symmetry_A
_geom_hbond_distance_DH
_geom_hbond_distance_HA
_geom_hbond_distance_DA
_geom_hbond_angle_DHA
_geom_hbond_publ_flag
N4 H4 N7 4_666 0.87(2) 1.98(2) 2.846(2) 173(2) yes
C3 H3A S1 3_656 0.97 2.78 3.703(2) 159 yes
C6 H6 S1 ? 0.93 2.52 3.225(2) 133 yes

loop_
_geom_torsion_atom_site_label_1
_geom_torsion_atom_site_label_2
_geom_torsion_atom_site_label_3
_geom_torsion_atom_site_label_4
_geom_torsion
_geom_torsion_publ_flag
C6 N1 N2 C2 168.56(16) ?
C6 N1 N2 C1 -21.2(3) ?
C2 N3 N4 C1 -0.1(2) ?
C4 N5 N6 C5 -0.4(2) ?
C3 N5 N6 C5 -177.80(17) ?
N3 N4 C1 N2 0.9(2) ?
N3 N4 C1 S1 -177.98(13) ?
C2 N2 C1 N4 -1.25(19) ?
N1 N2 C1 N4 -172.29(17) ?
C2 N2 C1 S1 177.52(15) ?
N1 N2 C1 S1 6.5(3) ?
N4 N3 C2 N2 -0.7(2) ?
N4 N3 C2 C3 178.56(17) ?
C1 N2 C2 N3 1.3(2) ?
N1 N2 C2 N3 173.77(15) ?
C1 N2 C2 C3 -177.99(17) ?
N1 N2 C2 C3 -5.5(3) ?
C4 N5 C3 C2 114.2(2) yes
N6 N5 C3 C2 -68.9(2) yes
N3 C2 C3 N5 109.6(2) yes
N2 C2 C3 N5 -71.2(2) yes
C5 N7 C4 N5 -0.1(2) ?
N6 N5 C4 N7 0.3(2) ?
C3 N5 C4 N7 177.43(17) ?
N5 N6 C5 N7 0.4(3) ?
C4 N7 C5 N6 -0.2(3) ?
N2 N1 C6 C7 177.76(15) ?
N1 C6 C7 C8 -171.75(17) ?
N1 C6 C7 C12 7.1(3) ?
C12 C7 C8 F1 179.37(17) ?
C6 C7 C8 F1 -1.7(3) ?
C12 C7 C8 C9 -1.8(3) ?
C6 C7 C8 C9 177.2(2) ?
F1 C8 C9 C10 179.72(19) ?
C7 C8 C9 C10 0.9(3) ?
C8 C9 C10 C11 0.6(3) ?
C9 C10 C11 C12 -1.1(3) ?
C10 C11 C12 C7 0.1(3) ?
C8 C7 C12 C11 1.3(3) ?
C6 C7 C12 C11 -177.64(18) ?

loop_
_cod_related_entry_id
_cod_related_entry_database
_cod_related_entry_code
1 ChemSpider 21180580
